data_1563873
loop_
_publ_author_name
'Asadizadeh, Saeedeh'
'Amirnasr, Mehdi'
'Fadaei Tirani, Farzaneh'
'Mansouri, Alireza'
'Schenk, Kurt'

_publ_section_title
;
 DNA-BSA interaction, cytotoxicity and molecular docking of mononuclear
 zinc complexes with reductively cleaved N2S2 Schiff base ligands
;
_journal_name_full 'Inorganica Chimica Acta'
_journal_page_first 310
_journal_page_last 320
_journal_paper_doi 10.1016/j.ica.2018.08.037
_journal_volume 483
_journal_year 2018
_chemical_formula_moiety 'C22 H16 N2 S4'
_chemical_formula_sum 'C22 H16 N2 S4'
_chemical_formula_weight 436.61
_space_group_crystal_system monoclinic
_space_group_IT_number 14
_space_group_name_Hall '-P 2yn'
_space_group_name_H-M_alt 'P 1 21/n 1'
_atom_sites_solution_hydrogens geom
_atom_sites_solution_primary direct
_atom_sites_solution_secondary difmap
_cell_angle_alpha 90
_cell_angle_beta 98.958(2)
_cell_angle_gamma 90
_cell_formula_units_Z 4
_cell_length_a 10.1979(2)
_cell_length_b 18.1973(3)
_cell_length_c 11.2886(2)
_cell_measurement_reflns_used 9378
_cell_measurement_temperature 100(2)
_cell_measurement_theta_max 27.502
_cell_measurement_theta_min 1.99
_cell_volume 2069.32(7)
_computing_cell_refinement 'CrysAlisPro 1.171.38.41 (Rigaku OD, 2015)'
_computing_data_collection 'CrysAlisPro 1.171.38.41 (Rigaku OD, 2015)'
_computing_data_reduction 'CrysAlisPro 1.171.38.41 (Rigaku OD, 2015)'
_computing_molecular_graphics 'Olex2 (Dolomanov et al., 2009)'
_computing_publication_material 'CIFTAB (Sheldrick, 2016)'
_computing_structure_refinement 'SHELXL-2018/1 (Sheldrick, 2018)'
_computing_structure_solution 'SHELXT (Sheldrick, 2015)'
_diffrn_ambient_temperature 100(2)
_diffrn_measured_fraction_theta_full 0.993
_diffrn_measured_fraction_theta_max 0.897
_diffrn_measurement_device_type 'dectris-CrysAlisPro-abstract goniometer imported dectris images'
_diffrn_measurement_method '\f scans'
_diffrn_radiation_monochromator Si(111)
_diffrn_radiation_type synchrotron
_diffrn_radiation_wavelength 0.6957
_diffrn_reflns_av_R_equivalents 0.0217
_diffrn_reflns_av_unetI/netI 0.0096
_diffrn_reflns_Laue_measured_fraction_full 0.993
_diffrn_reflns_Laue_measured_fraction_max 0.897
_diffrn_reflns_limit_h_max 14
_diffrn_reflns_limit_h_min -14
_diffrn_reflns_limit_k_max 24
_diffrn_reflns_limit_k_min -24
_diffrn_reflns_limit_l_max 14
_diffrn_reflns_limit_l_min -14
_diffrn_reflns_number 36208
_diffrn_reflns_point_group_measured_fraction_full 0.993
_diffrn_reflns_point_group_measured_fraction_max 0.897
_diffrn_reflns_theta_full 24.672
_diffrn_reflns_theta_max 29.044
_diffrn_reflns_theta_min 2.097
_diffrn_source synchrotron
_diffrn_source_details 'synchrotron radiation'
_diffrn_source_type 'ESRF beamline SNBL'
_exptl_absorpt_coefficient_mu 0.445
_exptl_absorpt_correction_T_max 0.920
_exptl_absorpt_correction_T_min 0.890
_exptl_absorpt_correction_type multi-scan
_exptl_absorpt_process_details
;
CrysAlisPro 1.171.38.41 (Rigaku Oxford Diffraction, 2015)
Empirical absorption correction using spherical harmonics,
implemented in SCALE3 ABSPACK scaling algorithm.
;
_exptl_crystal_colour 'orange (opaque)'
_exptl_crystal_density_diffrn 1.401
_exptl_crystal_description Block
_exptl_crystal_F_000 904
_exptl_crystal_size_max 0.600
_exptl_crystal_size_mid 0.200
_exptl_crystal_size_min 0.200
_refine_diff_density_max 0.592
_refine_diff_density_min -0.257
_refine_diff_density_rms 0.057
_refine_ls_extinction_coef .
_refine_ls_extinction_method none
_refine_ls_goodness_of_fit_ref 1.122
_refine_ls_hydrogen_treatment constr
_refine_ls_matrix_type full
_refine_ls_number_parameters 299
_refine_ls_number_reflns 5289
_refine_ls_number_restraints 162
_refine_ls_restrained_S_all 1.119
_refine_ls_R_factor_all 0.0384
_refine_ls_R_factor_gt 0.0375
_refine_ls_shift/su_max 0.001
_refine_ls_shift/su_mean 0.000
_refine_ls_structure_factor_coef Fsqd
_refine_ls_weighting_details 'w=1/[\s^2^(Fo^2^)+(0.0470P)^2^+1.1943P] where P=(Fo^2^+2Fc^2^)/3'
_refine_ls_weighting_scheme calc
_refine_ls_wR_factor_gt 0.1000
_refine_ls_wR_factor_ref 0.1008
_reflns_Friedel_coverage 0.000
_reflns_Friedel_fraction_full .
_reflns_Friedel_fraction_max .
_reflns_number_gt 5159
_reflns_number_total 5289
_reflns_threshold_expression 'I > 2\s(I)'
_cod_data_source_file L1-A2_Final_2018.cif
_cod_data_source_block 4
_cod_original_sg_symbol_H-M 'P 21/n'
_cod_database_code 1563873
_shelx_space_group_comment
;
The symmetry employed for this shelxl refinement is uniquely defined
by the following loop, which should always be used as a source of
symmetry information in preference to the above space-group names.
They are only intended as comments.
;
_shelx_estimated_absorpt_t_min 0.776
_shelx_estimated_absorpt_t_max 0.916

loop_
_space_group_symop_operation_xyz
'x, y, z'
'-x+1/2, y+1/2, -z+1/2'
'-x, -y, -z'
'x-1/2, -y-1/2, z-1/2'

loop_
_atom_site_label
_atom_site_type_symbol
_atom_site_fract_x
_atom_site_fract_y
_atom_site_fract_z
_atom_site_U_iso_or_equiv
_atom_site_adp_type
_atom_site_occupancy
_atom_site_site_symmetry_order
_atom_site_calc_flag
_atom_site_refinement_flags_posn
_atom_site_refinement_flags_adp
_atom_site_refinement_flags_occupancy
_atom_site_disorder_assembly
_atom_site_disorder_group
S1A S 0.7041(6) 0.8766(2) 0.1502(4) 0.0391(6) Uani 0.564(17) 1 d D U P A 1
S1B S 0.7382(8) 0.8822(3) 0.1614(6) 0.0406(8) Uani 0.436(17) 1 d D U P A 2
S2 S 0.46729(4) 0.69323(2) 0.26296(3) 0.02887(10) Uani 1 1 d . . . . .
S3 S 0.36440(4) 0.59960(2) 0.21392(3) 0.02746(10) Uani 1 1 d . . . . .
S4 S 0.28739(4) 0.38033(2) 0.02284(4) 0.03729(11) Uani 1 1 d . . . . .
N1 N 0.69732(13) 0.77140(7) 0.35224(11) 0.0259(2) Uani 1 1 d . . . . .
N2 N 0.17044(13) 0.49222(7) 0.17803(12) 0.0283(3) Uani 1 1 d . . . . .
C1A C 0.7606(8) 0.9606(4) 0.1126(7) 0.0336(11) Uani 0.564(17) 1 d D U P A 1
H1A H 0.746278 0.980466 0.033767 0.040 Uiso 0.564(17) 1 calc R U P A 1
C1B C 0.7868(10) 0.9715(4) 0.1452(10) 0.0353(14) Uani 0.436(17) 1 d D U P A 2
H1B H 0.783369 0.994590 0.069278 0.042 Uiso 0.436(17) 1 calc R U P A 2
C2A C 0.8275(7) 0.9950(4) 0.2085(9) 0.0371(13) Uani 0.564(17) 1 d D U P A 1
H2A H 0.864947 1.042585 0.205156 0.044 Uiso 0.564(17) 1 calc R U P A 1
C2B C 0.8295(9) 1.0054(5) 0.2481(10) 0.0338(14) Uani 0.436(17) 1 d D U P A 2
H2B H 0.860098 1.054783 0.253404 0.041 Uiso 0.436(17) 1 calc R U P A 2
C3A C 0.8369(8) 0.9531(4) 0.3151(7) 0.0370(12) Uani 0.564(17) 1 d D U P A 1
H3A H 0.881253 0.969737 0.390592 0.044 Uiso 0.564(17) 1 calc R U P A 1
C3B C 0.8244(10) 0.9603(4) 0.3486(9) 0.0334(14) Uani 0.436(17) 1 d D U P A 2
H3B H 0.850772 0.974995 0.429507 0.040 Uiso 0.436(17) 1 calc R U P A 2
C4A C 0.7753(16) 0.8857(5) 0.2985(5) 0.0268(11) Uani 0.564(17) 1 d D U P A 1
C4B C 0.777(2) 0.8925(6) 0.3136(7) 0.0324(18) Uani 0.436(17) 1 d D U P A 2
C5 C 0.75662(15) 0.83095(8) 0.38789(14) 0.0294(3) Uani 1 1 d D . . . .
H5A H 0.787688 0.839234 0.470591 0.035 Uiso 0.564(17) 1 calc R U P A 1
H5B H 0.790511 0.834827 0.470945 0.035 Uiso 0.436(17) 1 calc R U P A 2
C6 C 0.67601(14) 0.71696(8) 0.43536(12) 0.0241(3) Uani 1 1 d . . . . .
C7 C 0.75798(17) 0.70416(9) 0.54419(14) 0.0311(3) Uani 1 1 d . . . . .
H7 H 0.835642 0.733015 0.565854 0.037 Uiso 1 1 calc R U . . .
C8 C 0.72713(18) 0.64976(9) 0.62093(14) 0.0350(3) Uani 1 1 d . . . . .
H8 H 0.783493 0.641779 0.695089 0.042 Uiso 1 1 calc R U . . .
C9 C 0.61471(18) 0.60682(9) 0.59052(14) 0.0323(3) Uani 1 1 d . . . . .
H9 H 0.593549 0.569922 0.644006 0.039 Uiso 1 1 calc R U . . .
C10 C 0.53304(15) 0.61797(8) 0.48145(13) 0.0273(3) Uani 1 1 d . . . . .
H10 H 0.456000 0.588587 0.460016 0.033 Uiso 1 1 calc R U . . .
C11 C 0.56434(14) 0.67223(8) 0.40380(12) 0.0230(3) Uani 1 1 d . . . . .
C12 C 0.21502(15) 0.60727(9) 0.27607(13) 0.0272(3) Uani 1 1 d . . . . .
C13 C 0.18124(17) 0.66655(9) 0.34263(15) 0.0335(3) Uani 1 1 d . . . . .
H13 H 0.239518 0.707345 0.358047 0.040 Uiso 1 1 calc R U . . .
C14 C 0.06185(18) 0.66555(11) 0.38622(18) 0.0417(4) Uani 1 1 d . . . . .
H14 H 0.037425 0.706431 0.430369 0.050 Uiso 1 1 calc R U . . .
C15 C -0.02243(19) 0.60578(12) 0.3664(2) 0.0461(5) Uani 1 1 d . . . . .
H15 H -0.103146 0.605225 0.398517 0.055 Uiso 1 1 calc R U . . .
C16 C 0.01084(18) 0.54673(10) 0.29956(18) 0.0400(4) Uani 1 1 d . . . . .
H16 H -0.046640 0.505443 0.286854 0.048 Uiso 1 1 calc R U . . .
C17 C 0.12819(16) 0.54764(9) 0.25097(14) 0.0296(3) Uani 1 1 d . . . . .
C18 C 0.08526(15) 0.45072(8) 0.11579(13) 0.0270(3) Uani 1 1 d . . . . .
H18 H -0.006324 0.457432 0.119831 0.032 Uiso 1 1 calc R U . . .
C19 C 0.12436(15) 0.39411(8) 0.03980(13) 0.0260(3) Uani 1 1 d . . . . .
C20 C 0.04290(18) 0.34550(9) -0.03005(15) 0.0340(3) Uani 1 1 d . . . . .
H20 H -0.050726 0.344240 -0.033371 0.041 Uiso 1 1 calc R U . . .
C21 C 0.1127(2) 0.29770(9) -0.09625(16) 0.0379(4) Uani 1 1 d . . . . .
H21 H 0.071654 0.260400 -0.148092 0.045 Uiso 1 1 calc R U . . .
C22 C 0.2445(2) 0.31093(9) -0.07766(16) 0.0362(4) Uani 1 1 d . . . . .
H22 H 0.306484 0.284627 -0.116127 0.043 Uiso 1 1 calc R U . . .

loop_
_atom_site_aniso_label
_atom_site_aniso_U_11
_atom_site_aniso_U_22
_atom_site_aniso_U_33
_atom_site_aniso_U_23
_atom_site_aniso_U_13
_atom_site_aniso_U_12
S1A 0.0702(18) 0.0231(7) 0.0253(6) -0.0002(4) 0.0115(9) -0.0016(9)
S1B 0.066(2) 0.0252(10) 0.0355(14) -0.0023(9) 0.0231(13) 0.0006(12)
S2 0.03182(19) 0.02964(19) 0.02301(18) 0.00555(13) -0.00240(13) -0.00419(14)
S3 0.02780(17) 0.03098(19) 0.02301(17) -0.00334(13) 0.00206(13) -0.00172(13)
S4 0.0348(2) 0.0328(2) 0.0459(2) -0.00764(17) 0.01135(17) -0.00066(16)
N1 0.0331(6) 0.0218(6) 0.0229(6) -0.0016(4) 0.0050(5) -0.0011(5)
N2 0.0327(6) 0.0241(6) 0.0286(6) -0.0015(5) 0.0065(5) -0.0002(5)
C1A 0.045(2) 0.0265(19) 0.033(2) 0.0040(17) 0.0163(19) 0.0048(15)
C1B 0.047(3) 0.025(2) 0.037(4) 0.002(2) 0.018(3) 0.000(2)
C2A 0.0343(17) 0.030(2) 0.046(3) 0.007(2) 0.005(3) -0.0070(17)
C2B 0.0326(19) 0.025(2) 0.044(4) 0.000(2) 0.006(3) -0.0061(16)
C3A 0.035(2) 0.0293(19) 0.045(3) -0.0012(19) 0.001(2) -0.0058(15)
C3B 0.033(2) 0.023(2) 0.043(3) -0.001(2) 0.002(3) -0.0059(17)
C4A 0.0293(19) 0.0165(18) 0.037(2) -0.0040(16) 0.011(2) -0.0024(16)
C4B 0.038(3) 0.026(3) 0.033(3) -0.004(2) 0.007(3) 0.002(3)
C5 0.0317(7) 0.0254(7) 0.0305(7) -0.0021(6) 0.0028(6) -0.0021(6)
C6 0.0311(7) 0.0202(6) 0.0208(6) -0.0025(5) 0.0034(5) 0.0005(5)
C7 0.0373(8) 0.0272(7) 0.0260(7) -0.0025(6) -0.0034(6) -0.0024(6)
C8 0.0476(9) 0.0314(8) 0.0225(7) 0.0019(6) -0.0056(6) 0.0021(7)
C9 0.0475(9) 0.0258(7) 0.0231(7) 0.0040(5) 0.0037(6) 0.0010(6)
C10 0.0326(7) 0.0244(7) 0.0247(7) 0.0011(5) 0.0034(5) -0.0007(5)
C11 0.0283(6) 0.0221(6) 0.0183(6) -0.0007(5) 0.0020(5) 0.0019(5)
C12 0.0263(7) 0.0299(7) 0.0247(7) -0.0031(5) 0.0025(5) 0.0018(5)
C13 0.0344(8) 0.0310(8) 0.0340(8) -0.0091(6) 0.0018(6) -0.0001(6)
C14 0.0384(9) 0.0421(10) 0.0450(10) -0.0180(8) 0.0080(7) 0.0033(7)
C15 0.0367(9) 0.0521(11) 0.0528(11) -0.0193(9) 0.0171(8) -0.0031(8)
C16 0.0374(8) 0.0385(9) 0.0468(10) -0.0133(8) 0.0150(7) -0.0081(7)
C17 0.0320(7) 0.0281(7) 0.0290(7) -0.0043(6) 0.0054(6) 0.0003(6)
C18 0.0314(7) 0.0247(7) 0.0252(7) 0.0034(5) 0.0056(5) 0.0002(5)
C19 0.0331(7) 0.0211(6) 0.0243(7) 0.0036(5) 0.0056(5) -0.0010(5)
C20 0.0396(8) 0.0279(7) 0.0347(8) -0.0020(6) 0.0065(6) -0.0057(6)
C21 0.0551(10) 0.0251(7) 0.0336(8) -0.0041(6) 0.0071(7) -0.0041(7)
C22 0.0541(10) 0.0246(7) 0.0325(8) 0.0007(6) 0.0152(7) 0.0042(7)

loop_
_atom_type_symbol
_atom_type_description
_atom_type_scat_dispersion_real
_atom_type_scat_dispersion_imag
_atom_type_scat_source
C C 0.0030 0.0020 'International Tables Vol C Tables 4.2.6.8 and 6.1.1.4'
H H 0.0000 0.0000 'International Tables Vol C Tables 4.2.6.8 and 6.1.1.4'
N N 0.0060 0.0030 'International Tables Vol C Tables 4.2.6.8 and 6.1.1.4'
S S 0.1200 0.1190 'International Tables Vol C Tables 4.2.6.8 and 6.1.1.4'

loop_
_geom_angle_atom_site_label_1
_geom_angle_atom_site_label_2
_geom_angle_atom_site_label_3
_geom_angle
_geom_angle_site_symmetry_1
_geom_angle_site_symmetry_3
C1A S1A C4A 92.7(3) . .
C4B S1B C1B 88.8(4) . .
C11 S2 S3 104.79(5) . .
C12 S3 S2 105.33(5) . .
C22 S4 C19 91.71(8) . .
C5 N1 C6 120.24(13) . .
C18 N2 C17 120.05(14) . .
C2A C1A S1A 111.4(4) . .
C2A C1A H1A 124.3 . .
S1A C1A H1A 124.3 . .
C2B C1B S1B 114.0(6) . .
C2B C1B H1B 123.0 . .
S1B C1B H1B 123.0 . .
C1A C2A C3A 113.2(5) . .
C1A C2A H2A 123.4 . .
C3A C2A H2A 123.4 . .
C1B C2B C3B 112.7(6) . .
C1B C2B H2B 123.7 . .
C3B C2B H2B 123.7 . .
C4A C3A C2A 113.2(5) . .
C4A C3A H3A 123.4 . .
C2A C3A H3A 123.4 . .
C4B C3B C2B 110.6(6) . .
C4B C3B H3B 124.7 . .
C2B C3B H3B 124.7 . .
C3A C4A C5 128.5(5) . .
C3A C4A S1A 109.4(4) . .
C5 C4A S1A 121.8(4) . .
C3B C4B C5 128.0(6) . .
C3B C4B S1B 114.0(5) . .
C5 C4B S1B 118.0(6) . .
N1 C5 C4B 125.7(4) . .
N1 C5 C4A 118.1(3) . .
N1 C5 H5A 120.9 . .
C4A C5 H5A 120.9 . .
N1 C5 H5B 117.2 . .
C4B C5 H5B 117.2 . .
C7 C6 C11 118.66(14) . .
C7 C6 N1 124.95(14) . .
C11 C6 N1 116.39(12) . .
C8 C7 C6 120.52(15) . .
C8 C7 H7 119.7 . .
C6 C7 H7 119.7 . .
C7 C8 C9 120.56(14) . .
C7 C8 H8 119.7 . .
C9 C8 H8 119.7 . .
C8 C9 C10 119.71(15) . .
C8 C9 H9 120.1 . .
C10 C9 H9 120.1 . .
C9 C10 C11 119.84(14) . .
C9 C10 H10 120.1 . .
C11 C10 H10 120.1 . .
C10 C11 C6 120.67(13) . .
C10 C11 S2 124.46(11) . .
C6 C11 S2 114.83(11) . .
C13 C12 C17 120.58(14) . .
C13 C12 S3 125.05(13) . .
C17 C12 S3 114.36(11) . .
C14 C13 C12 119.27(16) . .
C14 C13 H13 120.4 . .
C12 C13 H13 120.4 . .
C13 C14 C15 120.81(16) . .
C13 C14 H14 119.6 . .
C15 C14 H14 119.6 . .
C14 C15 C16 119.99(17) . .
C14 C15 H15 120.0 . .
C16 C15 H15 120.0 . .
C15 C16 C17 120.25(17) . .
C15 C16 H16 119.9 . .
C17 C16 H16 119.9 . .
C16 C17 C12 118.98(15) . .
C16 C17 N2 125.50(15) . .
C12 C17 N2 115.51(14) . .
N2 C18 C19 121.66(14) . .
N2 C18 H18 119.2 . .
C19 C18 H18 119.2 . .
C20 C19 C18 127.22(15) . .
C20 C19 S4 110.50(12) . .
C18 C19 S4 122.26(12) . .
C19 C20 C21 113.01(16) . .
C19 C20 H20 123.5 . .
C21 C20 H20 123.5 . .
C22 C21 C20 112.37(16) . .
C22 C21 H21 123.8 . .
C20 C21 H21 123.8 . .
C21 C22 S4 112.39(13) . .
C21 C22 H22 123.8 . .
S4 C22 H22 123.8 . .

loop_
_geom_bond_atom_site_label_1
_geom_bond_atom_site_label_2
_geom_bond_distance
_geom_bond_site_symmetry_2
S1A C1A 1.710(5) .
S1A C4A 1.726(5) .
S1B C4B 1.712(6) .
S1B C1B 1.717(6) .
S2 C11 1.7786(14) .
S2 S3 2.0320(5) .
S3 C12 1.7790(16) .
S4 C22 1.7083(18) .
S4 C19 1.7213(16) .
N1 C5 1.275(2) .
N1 C6 1.4045(18) .
N2 C18 1.276(2) .
N2 C17 1.411(2) .
C1A C2A 1.341(6) .
C1A H1A 0.9500 .
C1B C2B 1.328(7) .
C1B H1B 0.9500 .
C2A C3A 1.416(6) .
C2A H2A 0.9500 .
C2B C3B 1.408(7) .
C2B H2B 0.9500 .
C3A C4A 1.376(5) .
C3A H3A 0.9500 .
C3B C4B 1.361(6) .
C3B H3B 0.9500 .
C4A C5 1.452(4) .
C4B C5 1.433(6) .
C5 H5A 0.9500 .
C5 H5B 0.9500 .
C6 C7 1.394(2) .
C6 C11 1.400(2) .
C7 C8 1.383(2) .
C7 H7 0.9500 .
C8 C9 1.386(2) .
C8 H8 0.9500 .
C9 C10 1.390(2) .
C9 H9 0.9500 .
C10 C11 1.390(2) .
C10 H10 0.9500 .
C12 C13 1.388(2) .
C12 C17 1.401(2) .
C13 C14 1.383(2) .
C13 H13 0.9500 .
C14 C15 1.383(3) .
C14 H14 0.9500 .
C15 C16 1.385(3) .
C15 H15 0.9500 .
C16 C17 1.392(2) .
C16 H16 0.9500 .
C18 C19 1.436(2) .
C18 H18 0.9500 .
C19 C20 1.375(2) .
C20 C21 1.410(2) .
C20 H20 0.9500 .
C21 C22 1.349(3) .
C21 H21 0.9500 .
C22 H22 0.9500 .

loop_
_geom_torsion_atom_site_label_1
_geom_torsion_atom_site_label_2
_geom_torsion_atom_site_label_3
_geom_torsion_atom_site_label_4
_geom_torsion
_geom_torsion_site_symmetry_1
_geom_torsion_site_symmetry_2
_geom_torsion_site_symmetry_3
_geom_torsion_site_symmetry_4
C4A S1A C1A C2A -1.5(8) . . . .
C4B S1B C1B C2B 0.5(11) . . . .
S1A C1A C2A C3A 1.1(8) . . . .
S1B C1B C2B C3B -0.4(10) . . . .
C1A C2A C3A C4A 0.0(11) . . . .
C1B C2B C3B C4B 0.1(15) . . . .
C2A C3A C4A C5 -175.2(12) . . . .
C2A C3A C4A S1A -1.1(13) . . . .
C1A S1A C4A C3A 1.4(10) . . . .
C1A S1A C4A C5 176.0(11) . . . .
C2B C3B C4B C5 179.8(18) . . . .
C2B C3B C4B S1B 0.3(19) . . . .
C1B S1B C4B C3B -0.4(16) . . . .
C1B S1B C4B C5 -180.0(17) . . . .
C6 N1 C5 C4B -175.6(13) . . . .
C6 N1 C5 C4A -179.5(8) . . . .
C3B C4B C5 N1 171.3(15) . . . .
S1B C4B C5 N1 -9(2) . . . .
C3A C4A C5 N1 -179.3(11) . . . .
S1A C4A C5 N1 7.3(15) . . . .
C5 N1 C6 C7 -29.8(2) . . . .
C5 N1 C6 C11 151.10(14) . . . .
C11 C6 C7 C8 -1.9(2) . . . .
N1 C6 C7 C8 178.97(15) . . . .
C6 C7 C8 C9 0.4(3) . . . .
C7 C8 C9 C10 0.7(3) . . . .
C8 C9 C10 C11 -0.2(2) . . . .
C9 C10 C11 C6 -1.4(2) . . . .
C9 C10 C11 S2 -178.94(12) . . . .
C7 C6 C11 C10 2.4(2) . . . .
N1 C6 C11 C10 -178.41(13) . . . .
C7 C6 C11 S2 -179.78(12) . . . .
N1 C6 C11 S2 -0.61(17) . . . .
S3 S2 C11 C10 -24.11(14) . . . .
S3 S2 C11 C6 158.19(10) . . . .
S2 S3 C12 C13 0.40(15) . . . .
S2 S3 C12 C17 179.32(11) . . . .
C17 C12 C13 C14 1.3(3) . . . .
S3 C12 C13 C14 -179.82(14) . . . .
C12 C13 C14 C15 1.3(3) . . . .
C13 C14 C15 C16 -1.6(3) . . . .
C14 C15 C16 C17 -0.8(3) . . . .
C15 C16 C17 C12 3.4(3) . . . .
C15 C16 C17 N2 -177.58(18) . . . .
C13 C12 C17 C16 -3.7(2) . . . .
S3 C12 C17 C16 177.37(14) . . . .
C13 C12 C17 N2 177.21(15) . . . .
S3 C12 C17 N2 -1.77(19) . . . .
C18 N2 C17 C16 25.8(3) . . . .
C18 N2 C17 C12 -155.08(15) . . . .
C17 N2 C18 C19 179.51(14) . . . .
N2 C18 C19 C20 179.11(15) . . . .
N2 C18 C19 S4 -2.4(2) . . . .
C22 S4 C19 C20 0.54(13) . . . .
C22 S4 C19 C18 -178.14(13) . . . .
C18 C19 C20 C21 178.67(15) . . . .
S4 C19 C20 C21 0.07(18) . . . .
C19 C20 C21 C22 -0.9(2) . . . .
C20 C21 C22 S4 1.3(2) . . . .
C19 S4 C22 C21 -1.05(14) . . . .
